data_4025490
loop_
_publ_author_name
'Wei-Wei Yang'
'Zong-Jun Li'
'Xiang Gao'

_publ_section_title
;
 Reaction of C602- with Organic Halides Revisited in DMF: Proton Transfer
 from Water to RC60- and Unexpected Formation of 1,2-Dihydro[60]fullerenes
;
_journal_name_full 'Journal of Organic Chemistry'
_journal_page_first 4086
_journal_page_last 4094
_journal_paper_doi 10.1021/jo100430a
_journal_volume 75
_journal_year 2010
_chemical_formula_moiety 'C67 H8'
_chemical_formula_sum 'C67 H8'
_chemical_formula_weight 812.73
_chemical_name_systematic ?
_space_group_IT_number 14
_symmetry_cell_setting monoclinic
_symmetry_space_group_name_Hall '-P 2ybc'
_symmetry_space_group_name_H-M 'P 1 21/c 1'
_atom_sites_solution_hydrogens geom
_atom_sites_solution_primary direct
_atom_sites_solution_secondary difmap
_audit_creation_method SHELXL-97
_cell_angle_alpha 90.00
_cell_angle_beta 123.714(5)
_cell_angle_gamma 90.00
_cell_formula_units_Z 4
_cell_length_a 16.9920(18)
_cell_length_b 10.2389(11)
_cell_length_c 24.0163(18)
_cell_measurement_reflns_used 5688
_cell_measurement_temperature 185(2)
_cell_measurement_theta_max 25.12
_cell_measurement_theta_min 2.44
_cell_volume 3475.6(6)
_computing_cell_refinement 'Bruker SAINT'
_computing_data_collection 'Bruker APEX2'
_computing_data_reduction 'Bruker SAINT'
_computing_molecular_graphics 'Bruker SHELXTL'
_computing_publication_material 'Bruker SHELXTL'
_computing_structure_refinement 'SHELXL-97 (Sheldrick, 2008)'
_computing_structure_solution 'SHELXS-97 (Sheldrick, 2008)'
_diffrn_ambient_temperature 185(2)
_diffrn_measured_fraction_theta_full 0.998
_diffrn_measured_fraction_theta_max 0.998
_diffrn_measurement_device_type 'Bruker APEX-II CCD'
_diffrn_measurement_method '\f and \w scans'
_diffrn_radiation_monochromator graphite
_diffrn_radiation_source 'fine-focus sealed tube'
_diffrn_radiation_type MoK\a
_diffrn_radiation_wavelength 0.71073
_diffrn_reflns_av_R_equivalents 0.0770
_diffrn_reflns_av_sigmaI/netI 0.0863
_diffrn_reflns_limit_h_max 19
_diffrn_reflns_limit_h_min -20
_diffrn_reflns_limit_k_max 12
_diffrn_reflns_limit_k_min -10
_diffrn_reflns_limit_l_max 27
_diffrn_reflns_limit_l_min -28
_diffrn_reflns_number 20275
_diffrn_reflns_theta_full 25.00
_diffrn_reflns_theta_max 25.00
_diffrn_reflns_theta_min 1.44
_exptl_absorpt_coefficient_mu 0.089
_exptl_absorpt_correction_T_max 0.9929
_exptl_absorpt_correction_T_min 0.9911
_exptl_absorpt_correction_type multi-scan
_exptl_absorpt_process_details 'SADABS, Sheldrick, 1996'
_exptl_crystal_colour black
_exptl_crystal_density_diffrn 1.553
_exptl_crystal_density_method 'not measured'
_exptl_crystal_description block
_exptl_crystal_F_000 1640
_exptl_crystal_size_max 0.15
_exptl_crystal_size_mid 0.12
_exptl_crystal_size_min 0.10
_platon_squeeze_details ' ?'
_refine_diff_density_max 0.368
_refine_diff_density_min -0.308
_refine_diff_density_rms 0.066
_refine_ls_extinction_method none
_refine_ls_goodness_of_fit_ref 1.040
_refine_ls_hydrogen_treatment constr
_refine_ls_matrix_type full
_refine_ls_number_parameters 604
_refine_ls_number_reflns 6119
_refine_ls_number_restraints 0
_refine_ls_restrained_S_all 1.040
_refine_ls_R_factor_all 0.1282
_refine_ls_R_factor_gt 0.0744
_refine_ls_shift/su_max 0.000
_refine_ls_shift/su_mean 0.000
_refine_ls_structure_factor_coef Fsqd
_refine_ls_weighting_details 'calc w=1/[\s^2^(Fo^2^)+(0.0870P)^2^+4.0458P] where P=(Fo^2^+2Fc^2^)/3'
_refine_ls_weighting_scheme calc
_refine_ls_wR_factor_gt 0.1917
_refine_ls_wR_factor_ref 0.2144
_reflns_number_gt 3396
_reflns_number_total 6119
_reflns_threshold_expression >2sigma(I)
_cod_data_source_file jo100430a_si_002.cif
_cod_data_source_block compound
_cod_depositor_comments
;
The following automatic conversions were performed:

'_symmetry_cell_setting' value 'Monoclinic' changed to 'monoclinic'
according to the built-in table from CIF Core dictionary named
'cif_core.dic' version 2.4.1 from 2010-06-29.

Automatic conversion script
Id: cif_fix_values 1646 2011-03-28 12:23:43Z adriana 
;
_cod_original_sg_symbol_Hall '-P 2ybc '
_cod_database_code 4025490

loop_
_symmetry_equiv_pos_as_xyz
'x, y, z'
'-x, y+1/2, -z+1/2'
'-x, -y, -z'
'x, -y-1/2, z-1/2'

loop_
_atom_site_label
_atom_site_type_symbol
_atom_site_fract_x
_atom_site_fract_y
_atom_site_fract_z
_atom_site_U_iso_or_equiv
_atom_site_adp_type
_atom_site_occupancy
_atom_site_symmetry_multiplicity
_atom_site_calc_flag
_atom_site_refinement_flags
_atom_site_disorder_assembly
_atom_site_disorder_group
C1 C 0.2462(3) 0.6942(4) 0.8908(2) 0.0286(10) Uani 1 1 d . . .
C2 C 0.2002(3) 0.7991(4) 0.8330(2) 0.0302(10) Uani 1 1 d . . .
H2A H 0.1831 0.8775 0.8491 0.036 Uiso 1 1 calc R . .
C3 C 0.2615(3) 0.8438(4) 0.8083(2) 0.0318(11) Uani 1 1 d . . .
C4 C 0.3543(3) 0.8143(4) 0.8387(2) 0.0310(11) Uani 1 1 d . . .
C5 C 0.3977(3) 0.7141(4) 0.8917(2) 0.0295(10) Uani 1 1 d . . .
C6 C 0.3461(3) 0.6506(4) 0.9115(2) 0.0294(10) Uani 1 1 d . . .
C7 C 0.1963(3) 0.5617(4) 0.8702(2) 0.0298(10) Uani 1 1 d . . .
C8 C 0.1090(3) 0.5412(4) 0.8135(2) 0.0311(11) Uani 1 1 d . . .
C9 C 0.0652(3) 0.6398(4) 0.7607(2) 0.0297(10) Uani 1 1 d . . .
C10 C 0.1121(3) 0.7537(4) 0.7673(2) 0.0319(11) Uani 1 1 d . . .
C11 C 0.1116(3) 0.8052(4) 0.7118(2) 0.0290(10) Uani 1 1 d . . .
C12 C 0.2037(3) 0.8593(4) 0.7362(2) 0.0328(11) Uani 1 1 d . . .
C13 C 0.2422(3) 0.8496(4) 0.6987(2) 0.0324(11) Uani 1 1 d . . .
C14 C 0.3411(3) 0.8206(4) 0.7313(2) 0.0337(11) Uani 1 1 d . . .
C15 C 0.3958(3) 0.8014(4) 0.8001(2) 0.0359(12) Uani 1 1 d . . .
C16 C 0.4637(3) 0.6934(4) 0.8282(2) 0.0344(11) Uani 1 1 d . . .
C17 C 0.4649(3) 0.6413(4) 0.8849(2) 0.0311(11) Uani 1 1 d . . .
C18 C 0.4782(3) 0.5077(5) 0.8981(2) 0.0353(11) Uani 1 1 d . . .
C19 C 0.4216(3) 0.4420(4) 0.9170(2) 0.0300(11) Uani 1 1 d . . .
C20 C 0.3567(3) 0.5122(4) 0.9226(2) 0.0327(11) Uani 1 1 d . . .
C21 C 0.2633(3) 0.4567(4) 0.8970(2) 0.0268(10) Uani 1 1 d . . .
C22 C 0.0837(3) 0.4151(4) 0.7818(2) 0.0301(11) Uani 1 1 d . . .
C23 C 0.0252(3) 0.4348(4) 0.7097(2) 0.0327(11) Uani 1 1 d . . .
C24 C 0.0143(3) 0.5739(5) 0.6974(2) 0.0318(11) Uani 1 1 d . . .
C25 C 0.0111(3) 0.6244(4) 0.6419(2) 0.0312(11) Uani 1 1 d . . .
C26 C 0.0612(3) 0.7432(4) 0.6501(2) 0.0313(11) Uani 1 1 d . . .
C27 C 0.1029(3) 0.7324(4) 0.6108(2) 0.0295(10) Uani 1 1 d . . .
C28 C 0.1905(3) 0.7846(4) 0.6348(2) 0.0337(11) Uani 1 1 d . . .
C29 C 0.2584(3) 0.7123(5) 0.6273(2) 0.0356(11) Uani 1 1 d . . .
C30 C 0.3518(3) 0.7340(5) 0.6884(2) 0.0380(12) Uani 1 1 d . . .
C31 C 0.4170(3) 0.6325(5) 0.7152(2) 0.0347(11) Uani 1 1 d . . .
C32 C 0.4747(3) 0.6127(5) 0.7870(2) 0.0354(11) Uani 1 1 d . . .
C33 C 0.4865(3) 0.4734(5) 0.8004(2) 0.0351(12) Uani 1 1 d . . .
C34 C 0.4886(3) 0.4213(5) 0.8543(2) 0.0363(12) Uani 1 1 d . . .
C35 C 0.4380(3) 0.3018(5) 0.8468(2) 0.0360(12) Uani 1 1 d . . .
C36 C 0.3962(3) 0.3130(4) 0.8846(2) 0.0337(11) Uani 1 1 d . . .
C37 C 0.3081(3) 0.2610(4) 0.8616(2) 0.0319(11) Uani 1 1 d . . .
C38 C 0.2406(3) 0.3337(4) 0.8672(2) 0.0330(11) Uani 1 1 d . . .
C39 C 0.1471(3) 0.3128(4) 0.8080(2) 0.0336(11) Uani 1 1 d . . .
C40 C 0.1562(3) 0.2266(4) 0.7640(2) 0.0326(11) Uani 1 1 d . . .
C41 C 0.1010(3) 0.2452(4) 0.6961(2) 0.0310(11) Uani 1 1 d . . .
C42 C 0.0331(3) 0.3509(4) 0.6676(2) 0.0314(11) Uani 1 1 d . . .
C43 C 0.0324(3) 0.4040(4) 0.6113(2) 0.0301(11) Uani 1 1 d . . .
C44 C 0.0214(3) 0.5376(4) 0.5992(2) 0.0297(11) Uani 1 1 d . . .
C45 C 0.0773(3) 0.6044(4) 0.5792(2) 0.0329(11) Uani 1 1 d . . .
C46 C 0.1426(3) 0.5343(5) 0.5736(2) 0.0356(12) Uani 1 1 d . . .
C47 C 0.2352(3) 0.5904(5) 0.5982(2) 0.0356(11) Uani 1 1 d . . .
C48 C 0.3032(3) 0.4845(5) 0.6263(2) 0.0368(12) Uani 1 1 d . . .
C49 C 0.3922(3) 0.5041(5) 0.6838(2) 0.0362(12) Uani 1 1 d . . .
C50 C 0.4356(3) 0.4071(5) 0.7369(2) 0.0381(12) Uani 1 1 d . . .
C51 C 0.3867(3) 0.2930(4) 0.7294(2) 0.0354(11) Uani 1 1 d . . .
C52 C 0.3893(3) 0.2392(5) 0.7851(2) 0.0394(12) Uani 1 1 d . . .
C53 C 0.2947(3) 0.1834(4) 0.7593(2) 0.0346(11) Uani 1 1 d . . .
C54 C 0.2569(3) 0.1943(4) 0.7973(2) 0.0349(11) Uani 1 1 d . . .
C55 C 0.2377(3) 0.2039(4) 0.6887(2) 0.0341(11) Uani 1 1 d . . .
C56 C 0.1430(3) 0.2334(4) 0.6572(2) 0.0326(11) Uani 1 1 d . . .
C57 C 0.0993(3) 0.3320(4) 0.6046(2) 0.0298(11) Uani 1 1 d . . .
C58 C 0.1537(3) 0.3958(4) 0.5862(2) 0.0323(11) Uani 1 1 d . . .
C59 C 0.2519(3) 0.3649(5) 0.6186(2) 0.0335(11) Uani 1 1 d . . .
C60 C 0.2936(3) 0.2716(4) 0.6684(2) 0.0351(11) Uani 1 1 d . . .
C61 C 0.2482(3) 0.7469(4) 0.9534(2) 0.0353(11) Uani 1 1 d . . .
H61A H 0.1829 0.7457 0.9427 0.042 Uiso 1 1 calc R . .
H61B H 0.2865 0.6864 0.9914 0.042 Uiso 1 1 calc R . .
C62 C 0.2874(3) 0.8820(4) 0.9752(2) 0.0306(10) Uani 1 1 d . . .
C63 C 0.3857(3) 0.9057(5) 1.0124(2) 0.0460(13) Uani 1 1 d . . .
H63A H 0.4286 0.8349 1.0253 0.055 Uiso 1 1 calc R . .
C64 C 0.2278(3) 0.9880(4) 0.9585(2) 0.0335(11) Uani 1 1 d . . .
H64A H 0.1614 0.9742 0.9339 0.040 Uiso 1 1 calc R . .
C65 C 0.2628(4) 1.1132(5) 0.9769(2) 0.0416(12) Uani 1 1 d . . .
H65A H 0.2203 1.1842 0.9648 0.050 Uiso 1 1 calc R . .
C66 C 0.3581(4) 1.1361(6) 1.0124(2) 0.0503(14) Uani 1 1 d . . .
H66A H 0.3818 1.2226 1.0247 0.060 Uiso 1 1 calc R . .
C67 C 0.4198(4) 1.0322(6) 1.0302(3) 0.0529(15) Uani 1 1 d . . .
H67A H 0.4861 1.0476 1.0547 0.063 Uiso 1 1 calc R . .

loop_
_atom_site_aniso_label
_atom_site_aniso_U_11
_atom_site_aniso_U_22
_atom_site_aniso_U_33
_atom_site_aniso_U_23
_atom_site_aniso_U_13
_atom_site_aniso_U_12
C1 0.035(2) 0.030(3) 0.029(2) -0.005(2) 0.022(2) -0.005(2)
C2 0.033(2) 0.024(2) 0.029(2) -0.0006(19) 0.014(2) 0.0050(19)
C3 0.045(3) 0.014(2) 0.041(3) -0.006(2) 0.027(2) -0.002(2)
C4 0.036(3) 0.020(2) 0.036(3) -0.013(2) 0.019(2) -0.011(2)
C5 0.028(2) 0.039(3) 0.021(2) -0.007(2) 0.0130(19) -0.011(2)
C6 0.032(2) 0.033(3) 0.021(2) -0.0067(19) 0.0127(19) -0.003(2)
C7 0.034(3) 0.032(3) 0.031(3) -0.002(2) 0.024(2) -0.004(2)
C8 0.031(2) 0.035(3) 0.039(3) 0.000(2) 0.026(2) 0.001(2)
C9 0.021(2) 0.032(3) 0.042(3) -0.003(2) 0.021(2) 0.0016(19)
C10 0.029(2) 0.026(3) 0.041(3) 0.003(2) 0.020(2) 0.012(2)
C11 0.033(2) 0.020(2) 0.032(3) 0.009(2) 0.017(2) 0.0125(19)
C12 0.047(3) 0.011(2) 0.039(3) 0.0040(19) 0.022(2) 0.003(2)
C13 0.050(3) 0.019(2) 0.033(3) 0.005(2) 0.025(2) -0.001(2)
C14 0.049(3) 0.026(3) 0.039(3) -0.003(2) 0.032(2) -0.014(2)
C15 0.038(3) 0.028(3) 0.050(3) -0.008(2) 0.029(2) -0.019(2)
C16 0.025(2) 0.038(3) 0.039(3) -0.010(2) 0.016(2) -0.014(2)
C17 0.019(2) 0.038(3) 0.031(3) -0.010(2) 0.0102(19) -0.0097(19)
C18 0.021(2) 0.041(3) 0.027(2) -0.002(2) 0.0029(19) -0.003(2)
C19 0.027(2) 0.032(3) 0.022(2) 0.005(2) 0.0085(19) 0.004(2)
C20 0.032(3) 0.037(3) 0.019(2) 0.001(2) 0.008(2) -0.001(2)
C21 0.032(2) 0.031(3) 0.025(2) 0.0020(19) 0.021(2) -0.004(2)
C22 0.027(2) 0.030(3) 0.040(3) -0.003(2) 0.023(2) -0.013(2)
C23 0.019(2) 0.033(3) 0.045(3) -0.005(2) 0.016(2) -0.0121(19)
C24 0.015(2) 0.040(3) 0.037(3) -0.002(2) 0.012(2) 0.0028(19)
C25 0.016(2) 0.032(3) 0.030(2) 0.004(2) 0.0031(18) 0.0076(19)
C26 0.026(2) 0.031(3) 0.028(2) 0.007(2) 0.009(2) 0.010(2)
C27 0.031(2) 0.026(3) 0.025(2) 0.0089(19) 0.011(2) 0.0067(19)
C28 0.042(3) 0.027(3) 0.030(3) 0.007(2) 0.018(2) 0.001(2)
C29 0.046(3) 0.035(3) 0.033(3) 0.008(2) 0.026(2) 0.000(2)
C30 0.044(3) 0.043(3) 0.043(3) -0.003(2) 0.034(2) -0.015(2)
C31 0.026(2) 0.050(3) 0.044(3) -0.004(2) 0.029(2) -0.013(2)
C32 0.024(2) 0.045(3) 0.042(3) -0.009(2) 0.021(2) -0.011(2)
C33 0.020(2) 0.050(3) 0.037(3) -0.003(2) 0.017(2) 0.005(2)
C34 0.018(2) 0.046(3) 0.037(3) -0.001(2) 0.010(2) 0.006(2)
C35 0.028(2) 0.038(3) 0.036(3) 0.001(2) 0.014(2) 0.015(2)
C36 0.032(3) 0.032(3) 0.026(2) 0.008(2) 0.009(2) 0.011(2)
C37 0.041(3) 0.026(3) 0.030(2) 0.006(2) 0.020(2) 0.002(2)
C38 0.045(3) 0.030(3) 0.030(3) 0.010(2) 0.024(2) 0.002(2)
C39 0.041(3) 0.025(3) 0.044(3) -0.003(2) 0.029(2) -0.015(2)
C40 0.037(3) 0.023(3) 0.043(3) -0.004(2) 0.026(2) -0.011(2)
C41 0.031(2) 0.025(2) 0.033(3) -0.009(2) 0.015(2) -0.012(2)
C42 0.025(2) 0.030(3) 0.037(3) -0.013(2) 0.016(2) -0.0125(19)
C43 0.024(2) 0.036(3) 0.021(2) -0.004(2) 0.0072(19) -0.005(2)
C44 0.021(2) 0.040(3) 0.021(2) -0.004(2) 0.0078(18) -0.0027(19)
C45 0.032(2) 0.036(3) 0.017(2) 0.000(2) 0.0053(19) 0.000(2)
C46 0.046(3) 0.041(3) 0.022(2) 0.003(2) 0.020(2) 0.002(2)
C47 0.047(3) 0.038(3) 0.028(3) 0.001(2) 0.024(2) -0.005(2)
C48 0.045(3) 0.045(3) 0.038(3) -0.011(2) 0.034(2) -0.001(2)
C49 0.036(3) 0.055(3) 0.035(3) -0.007(2) 0.030(2) -0.006(2)
C50 0.033(3) 0.045(3) 0.047(3) 0.000(2) 0.029(2) 0.008(2)
C51 0.037(3) 0.033(3) 0.042(3) -0.004(2) 0.026(2) 0.011(2)
C52 0.041(3) 0.035(3) 0.042(3) 0.006(2) 0.023(2) 0.019(2)
C53 0.043(3) 0.018(2) 0.041(3) -0.002(2) 0.023(2) 0.006(2)
C54 0.045(3) 0.016(2) 0.041(3) 0.005(2) 0.021(2) 0.002(2)
C55 0.043(3) 0.024(3) 0.035(3) -0.006(2) 0.021(2) 0.002(2)
C56 0.040(3) 0.027(3) 0.029(3) -0.010(2) 0.018(2) -0.008(2)
C57 0.030(2) 0.026(2) 0.025(2) -0.0104(19) 0.011(2) -0.0095(19)
C58 0.040(3) 0.037(3) 0.020(2) -0.008(2) 0.016(2) -0.006(2)
C59 0.035(3) 0.039(3) 0.034(3) -0.007(2) 0.024(2) 0.001(2)
C60 0.040(3) 0.031(3) 0.040(3) -0.013(2) 0.026(2) 0.005(2)
C61 0.041(3) 0.036(3) 0.035(3) -0.006(2) 0.025(2) 0.001(2)
C62 0.031(2) 0.032(3) 0.028(2) -0.007(2) 0.016(2) -0.005(2)
C63 0.040(3) 0.056(4) 0.039(3) -0.006(3) 0.020(2) 0.007(3)
C64 0.039(3) 0.032(3) 0.033(3) -0.002(2) 0.022(2) 0.000(2)
C65 0.058(3) 0.034(3) 0.036(3) 0.001(2) 0.029(3) 0.001(2)
C66 0.061(4) 0.049(3) 0.044(3) -0.012(3) 0.030(3) -0.019(3)
C67 0.032(3) 0.069(4) 0.048(3) -0.027(3) 0.016(2) -0.022(3)

loop_
_atom_type_symbol
_atom_type_description
_atom_type_scat_dispersion_real
_atom_type_scat_dispersion_imag
_atom_type_scat_source
C C 0.0033 0.0016 'International Tables Vol C Tables 4.2.6.8 and 6.1.1.4'
H H 0.0000 0.0000 'International Tables Vol C Tables 4.2.6.8 and 6.1.1.4'

loop_
_geom_angle_atom_site_label_1
_geom_angle_atom_site_label_2
_geom_angle_atom_site_label_3
_geom_angle
_geom_angle_site_symmetry_1
_geom_angle_site_symmetry_3
_geom_angle_publ_flag
C7 C1 C6 99.2(3) . . ?
C7 C1 C2 113.9(4) . . ?
C6 C1 C2 113.5(3) . . ?
C7 C1 C61 109.0(3) . . ?
C6 C1 C61 110.7(3) . . ?
C2 C1 C61 110.1(3) . . ?
C10 C2 C3 100.2(3) . . ?
C10 C2 C1 115.2(4) . . ?
C3 C2 C1 115.8(4) . . ?
C10 C2 H2A 108.4 . . ?
C3 C2 H2A 108.4 . . ?
C1 C2 H2A 108.4 . . ?
C4 C3 C12 118.9(4) . . ?
C4 C3 C2 124.3(4) . . ?
C12 C3 C2 110.0(4) . . ?
C3 C4 C15 120.6(4) . . ?
C3 C4 C5 119.7(4) . . ?
C15 C4 C5 107.5(4) . . ?
C6 C5 C17 119.5(4) . . ?
C6 C5 C4 121.3(4) . . ?
C17 C5 C4 108.0(4) . . ?
C5 C6 C20 119.6(4) . . ?
C5 C6 C1 123.5(4) . . ?
C20 C6 C1 110.3(4) . . ?
C8 C7 C21 119.1(4) . . ?
C8 C7 C1 124.1(4) . . ?
C21 C7 C1 111.1(4) . . ?
C7 C8 C22 120.5(4) . . ?
C7 C8 C9 120.6(4) . . ?
C22 C8 C9 107.6(4) . . ?
C10 C9 C24 119.4(4) . . ?
C10 C9 C8 120.3(4) . . ?
C24 C9 C8 108.2(4) . . ?
C9 C10 C11 120.4(4) . . ?
C9 C10 C2 123.5(4) . . ?
C11 C10 C2 110.4(4) . . ?
C26 C11 C10 120.5(4) . . ?
C26 C11 C12 119.7(4) . . ?
C10 C11 C12 108.7(4) . . ?
C13 C12 C11 120.6(4) . . ?
C13 C12 C3 121.3(4) . . ?
C11 C12 C3 107.8(4) . . ?
C12 C13 C14 119.7(4) . . ?
C12 C13 C28 120.0(4) . . ?
C14 C13 C28 108.7(4) . . ?
C15 C14 C13 119.0(4) . . ?
C15 C14 C30 119.7(4) . . ?
C13 C14 C30 108.1(4) . . ?
C14 C15 C4 120.4(4) . . ?
C14 C15 C16 119.5(4) . . ?
C4 C15 C16 108.1(4) . . ?
C32 C16 C17 121.1(4) . . ?
C32 C16 C15 120.4(4) . . ?
C17 C16 C15 108.0(4) . . ?
C18 C17 C5 121.1(4) . . ?
C18 C17 C16 119.4(4) . . ?
C5 C17 C16 108.4(4) . . ?
C17 C18 C19 118.6(4) . . ?
C17 C18 C34 120.0(4) . . ?
C19 C18 C34 108.3(4) . . ?
C20 C19 C18 119.7(4) . . ?
C20 C19 C36 120.2(4) . . ?
C18 C19 C36 107.7(4) . . ?
C19 C20 C6 121.3(4) . . ?
C19 C20 C21 119.6(4) . . ?
C6 C20 C21 108.1(4) . . ?
C38 C21 C7 121.6(4) . . ?
C38 C21 C20 119.6(4) . . ?
C7 C21 C20 107.7(4) . . ?
C39 C22 C8 120.8(4) . . ?
C39 C22 C23 119.5(4) . . ?
C8 C22 C23 108.2(4) . . ?
C42 C23 C24 121.0(4) . . ?
C42 C23 C22 120.1(4) . . ?
C24 C23 C22 107.7(4) . . ?
C25 C24 C9 121.1(4) . . ?
C25 C24 C23 119.3(4) . . ?
C9 C24 C23 108.3(4) . . ?
C24 C25 C26 118.3(4) . . ?
C24 C25 C44 119.6(4) . . ?
C26 C25 C44 109.0(4) . . ?
C11 C26 C25 120.2(4) . . ?
C11 C26 C27 119.4(4) . . ?
C25 C26 C27 108.0(4) . . ?
C28 C27 C45 120.7(4) . . ?
C28 C27 C26 119.9(4) . . ?
C45 C27 C26 107.0(4) . . ?
C27 C28 C13 120.4(4) . . ?
C27 C28 C29 119.7(4) . . ?
C13 C28 C29 108.0(4) . . ?
C47 C29 C30 119.5(4) . . ?
C47 C29 C28 119.9(4) . . ?
C30 C29 C28 106.9(4) . . ?
C31 C30 C14 120.8(4) . . ?
C31 C30 C29 119.6(4) . . ?
C14 C30 C29 108.2(4) . . ?
C30 C31 C32 119.7(4) . . ?
C30 C31 C49 120.5(4) . . ?
C32 C31 C49 107.4(4) . . ?
C16 C32 C31 119.9(4) . . ?
C16 C32 C33 119.0(4) . . ?
C31 C32 C33 108.8(4) . . ?
C34 C33 C50 119.9(5) . . ?
C34 C33 C32 121.1(4) . . ?
C50 C33 C32 107.5(4) . . ?
C33 C34 C35 120.4(4) . . ?
C33 C34 C18 119.5(4) . . ?
C35 C34 C18 107.4(4) . . ?
C52 C35 C36 120.1(4) . . ?
C52 C35 C34 118.8(5) . . ?
C36 C35 C34 108.8(4) . . ?
C37 C36 C35 121.5(4) . . ?
C37 C36 C19 119.4(4) . . ?
C35 C36 C19 107.7(4) . . ?
C36 C37 C38 120.5(4) . . ?
C36 C37 C54 118.8(4) . . ?
C38 C37 C54 107.7(4) . . ?
C21 C38 C37 120.6(4) . . ?
C21 C38 C39 118.6(4) . . ?
C37 C38 C39 109.3(4) . . ?
C22 C39 C38 119.4(4) . . ?
C22 C39 C40 120.3(4) . . ?
C38 C39 C40 107.7(4) . . ?
C41 C40 C39 120.2(4) . . ?
C41 C40 C54 120.0(4) . . ?
C39 C40 C54 107.7(4) . . ?
C40 C41 C42 120.4(4) . . ?
C40 C41 C56 119.7(4) . . ?
C42 C41 C56 107.6(4) . . ?
C23 C42 C41 119.5(4) . . ?
C23 C42 C43 119.5(4) . . ?
C41 C42 C43 108.3(4) . . ?
C44 C43 C57 120.3(4) . . ?
C44 C43 C42 119.6(4) . . ?
C57 C43 C42 108.3(4) . . ?
C43 C44 C25 120.9(4) . . ?
C43 C44 C45 119.7(4) . . ?
C25 C44 C45 107.8(4) . . ?
C46 C45 C44 119.6(4) . . ?
C46 C45 C27 119.6(4) . . ?
C44 C45 C27 108.2(4) . . ?
C45 C46 C58 120.4(4) . . ?
C45 C46 C47 119.8(4) . . ?
C58 C46 C47 108.5(4) . . ?
C29 C47 C48 120.8(4) . . ?
C29 C47 C46 120.2(4) . . ?
C48 C47 C46 107.3(4) . . ?
C49 C48 C47 120.2(4) . . ?
C49 C48 C59 119.6(5) . . ?
C47 C48 C59 107.7(4) . . ?
C48 C49 C50 121.1(5) . . ?
C48 C49 C31 119.3(5) . . ?
C50 C49 C31 107.7(4) . . ?
C51 C50 C33 120.0(4) . . ?
C51 C50 C49 119.1(4) . . ?
C33 C50 C49 108.7(4) . . ?
C50 C51 C52 120.0(4) . . ?
C50 C51 C60 119.6(4) . . ?
C52 C51 C60 109.7(4) . . ?
C35 C52 C51 120.9(5) . . ?
C35 C52 C53 119.3(4) . . ?
C51 C52 C53 107.2(4) . . ?
C54 C53 C55 121.1(4) . . ?
C54 C53 C52 119.2(4) . . ?
C55 C53 C52 107.6(4) . . ?
C53 C54 C37 121.1(4) . . ?
C53 C54 C40 119.1(4) . . ?
C37 C54 C40 107.6(4) . . ?
C56 C55 C53 119.9(4) . . ?
C56 C55 C60 119.4(4) . . ?
C53 C55 C60 109.2(4) . . ?
C55 C56 C57 120.3(4) . . ?
C55 C56 C41 120.2(4) . . ?
C57 C56 C41 107.6(4) . . ?
C58 C57 C43 120.1(4) . . ?
C58 C57 C56 119.5(4) . . ?
C43 C57 C56 108.2(4) . . ?
C57 C58 C59 120.3(4) . . ?
C57 C58 C46 119.9(4) . . ?
C59 C58 C46 108.0(4) . . ?
C60 C59 C58 120.5(4) . . ?
C60 C59 C48 119.4(4) . . ?
C58 C59 C48 108.6(4) . . ?
C59 C60 C51 121.1(4) . . ?
C59 C60 C55 120.1(4) . . ?
C51 C60 C55 106.2(4) . . ?
C62 C61 C1 114.7(4) . . ?
C62 C61 H61A 108.6 . . ?
C1 C61 H61A 108.6 . . ?
C62 C61 H61B 108.6 . . ?
C1 C61 H61B 108.6 . . ?
H61A C61 H61B 107.6 . . ?
C64 C62 C63 117.9(4) . . ?
C64 C62 C61 120.7(4) . . ?
C63 C62 C61 121.4(4) . . ?
C67 C63 C62 120.1(5) . . ?
C67 C63 H63A 119.9 . . ?
C62 C63 H63A 119.9 . . ?
C65 C64 C62 121.4(4) . . ?
C65 C64 H64A 119.3 . . ?
C62 C64 H64A 119.3 . . ?
C66 C65 C64 120.6(5) . . ?
C66 C65 H65A 119.7 . . ?
C64 C65 H65A 119.7 . . ?
C65 C66 C67 119.5(5) . . ?
C65 C66 H66A 120.3 . . ?
C67 C66 H66A 120.3 . . ?
C66 C67 C63 120.5(5) . . ?
C66 C67 H67A 119.8 . . ?
C63 C67 H67A 119.8 . . ?

loop_
_geom_bond_atom_site_label_1
_geom_bond_atom_site_label_2
_geom_bond_distance
_geom_bond_site_symmetry_2
_geom_bond_publ_flag
C1 C7 1.529(6) . ?
C1 C6 1.547(6) . ?
C1 C2 1.577(6) . ?
C1 C61 1.580(6) . ?
C2 C10 1.526(6) . ?
C2 C3 1.527(6) . ?
C2 H2A 1.0000 . ?
C3 C4 1.354(6) . ?
C3 C12 1.450(6) . ?
C4 C15 1.451(6) . ?
C4 C5 1.474(6) . ?
C5 C6 1.370(6) . ?
C5 C17 1.447(6) . ?
C6 C20 1.434(6) . ?
C7 C8 1.362(6) . ?
C7 C21 1.433(6) . ?
C8 C22 1.438(6) . ?
C8 C9 1.460(6) . ?
C9 C10 1.372(6) . ?
C9 C24 1.433(6) . ?
C10 C11 1.427(6) . ?
C11 C26 1.387(6) . ?
C11 C12 1.443(6) . ?
C12 C13 1.378(6) . ?
C13 C14 1.437(6) . ?
C13 C28 1.440(6) . ?
C14 C15 1.388(6) . ?
C14 C30 1.445(6) . ?
C15 C16 1.464(6) . ?
C16 C32 1.381(6) . ?
C16 C17 1.451(6) . ?
C17 C18 1.394(6) . ?
C18 C19 1.438(6) . ?
C18 C34 1.459(7) . ?
C19 C20 1.384(6) . ?
C19 C36 1.471(6) . ?
C20 C21 1.462(6) . ?
C21 C38 1.393(6) . ?
C22 C39 1.379(6) . ?
C22 C23 1.456(6) . ?
C23 C42 1.389(6) . ?
C23 C24 1.446(6) . ?
C24 C25 1.404(6) . ?
C25 C26 1.434(6) . ?
C25 C44 1.439(6) . ?
C26 C27 1.467(6) . ?
C27 C28 1.372(6) . ?
C27 C45 1.454(6) . ?
C28 C29 1.464(6) . ?
C29 C47 1.377(6) . ?
C29 C30 1.461(6) . ?
C30 C31 1.390(7) . ?
C31 C32 1.449(6) . ?
C31 C49 1.456(6) . ?
C32 C33 1.452(7) . ?
C33 C34 1.381(6) . ?
C33 C50 1.439(6) . ?
C34 C35 1.449(7) . ?
C35 C52 1.390(6) . ?
C35 C36 1.433(6) . ?
C36 C37 1.383(6) . ?
C37 C38 1.434(6) . ?
C37 C54 1.453(6) . ?
C38 C39 1.444(6) . ?
C39 C40 1.448(6) . ?
C40 C41 1.371(6) . ?
C40 C54 1.469(6) . ?
C41 C42 1.447(6) . ?
C41 C56 1.461(6) . ?
C42 C43 1.451(6) . ?
C43 C44 1.390(6) . ?
C43 C57 1.437(6) . ?
C44 C45 1.452(6) . ?
C45 C46 1.389(6) . ?
C46 C58 1.441(6) . ?
C46 C47 1.457(6) . ?
C47 C48 1.449(6) . ?
C48 C49 1.385(6) . ?
C48 C59 1.454(6) . ?
C49 C50 1.454(7) . ?
C50 C51 1.386(7) . ?
C51 C52 1.423(7) . ?
C51 C60 1.457(6) . ?
C52 C53 1.480(7) . ?
C53 C54 1.382(6) . ?
C53 C55 1.427(6) . ?
C55 C56 1.380(6) . ?
C55 C60 1.461(7) . ?
C56 C57 1.457(6) . ?
C57 C58 1.389(6) . ?
C58 C59 1.432(6) . ?
C59 C60 1.379(6) . ?
C61 C62 1.499(6) . ?
C61 H61A 0.9900 . ?
C61 H61B 0.9900 . ?
C62 C64 1.383(6) . ?
C62 C63 1.411(6) . ?
C63 C67 1.385(7) . ?
C63 H63A 0.9500 . ?
C64 C65 1.378(6) . ?
C64 H64A 0.9500 . ?
C65 C66 1.369(7) . ?
C65 H65A 0.9500 . ?
C66 C67 1.384(7) . ?
C66 H66A 0.9500 . ?
C67 H67A 0.9500 . ?

loop_
_geom_torsion_atom_site_label_1
_geom_torsion_atom_site_label_2
_geom_torsion_atom_site_label_3
_geom_torsion_atom_site_label_4
_geom_torsion
_geom_torsion_site_symmetry_1
_geom_torsion_site_symmetry_2
_geom_torsion_site_symmetry_3
_geom_torsion_site_symmetry_4
_geom_torsion_publ_flag
C7 C1 C2 C10 2.1(5) . . . . ?
C6 C1 C2 C10 114.6(4) . . . . ?
C61 C1 C2 C10 -120.7(4) . . . . ?
C7 C1 C2 C3 -114.3(4) . . . . ?
C6 C1 C2 C3 -1.8(5) . . . . ?
C61 C1 C2 C3 122.9(4) . . . . ?
C10 C2 C3 C4 -134.5(4) . . . . ?
C1 C2 C3 C4 -10.0(6) . . . . ?
C10 C2 C3 C12 16.0(4) . . . . ?
C1 C2 C3 C12 140.5(4) . . . . ?
C12 C3 C4 C15 1.5(6) . . . . ?
C2 C3 C4 C15 149.6(4) . . . . ?
C12 C3 C4 C5 -136.3(4) . . . . ?
C2 C3 C4 C5 11.8(6) . . . . ?
C3 C4 C5 C6 -0.7(6) . . . . ?
C15 C4 C5 C6 -143.4(4) . . . . ?
C3 C4 C5 C17 142.7(4) . . . . ?
C15 C4 C5 C17 0.0(5) . . . . ?
C17 C5 C6 C20 -2.5(6) . . . . ?
C4 C5 C6 C20 136.9(4) . . . . ?
C17 C5 C6 C1 -151.1(4) . . . . ?
C4 C5 C6 C1 -11.7(6) . . . . ?
C7 C1 C6 C5 133.5(4) . . . . ?
C2 C1 C6 C5 12.3(6) . . . . ?
C61 C1 C6 C5 -112.1(4) . . . . ?
C7 C1 C6 C20 -17.7(4) . . . . ?
C2 C1 C6 C20 -138.9(4) . . . . ?
C61 C1 C6 C20 96.8(4) . . . . ?
C6 C1 C7 C8 -135.0(4) . . . . ?
C2 C1 C7 C8 -14.1(6) . . . . ?
C61 C1 C7 C8 109.3(5) . . . . ?
C6 C1 C7 C21 17.9(4) . . . . ?
C2 C1 C7 C21 138.8(4) . . . . ?
C61 C1 C7 C21 -97.8(4) . . . . ?
C21 C7 C8 C22 1.5(6) . . . . ?
C1 C7 C8 C22 152.4(4) . . . . ?
C21 C7 C8 C9 -137.6(4) . . . . ?
C1 C7 C8 C9 13.3(7) . . . . ?
C7 C8 C9 C10 1.0(6) . . . . ?
C22 C8 C9 C10 -142.8(4) . . . . ?
C7 C8 C9 C24 143.3(4) . . . . ?
C22 C8 C9 C24 -0.5(5) . . . . ?
C24 C9 C10 C11 -1.0(6) . . . . ?
C8 C9 C10 C11 137.1(4) . . . . ?
C24 C9 C10 C2 -151.5(4) . . . . ?
C8 C9 C10 C2 -13.3(6) . . . . ?
C3 C2 C10 C9 136.1(4) . . . . ?
C1 C2 C10 C9 11.1(6) . . . . ?
C3 C2 C10 C11 -17.0(4) . . . . ?
C1 C2 C10 C11 -141.9(4) . . . . ?
C9 C10 C11 C26 2.1(6) . . . . ?
C2 C10 C11 C26 156.1(4) . . . . ?
C9 C10 C11 C12 -141.7(4) . . . . ?
C2 C10 C11 C12 12.3(5) . . . . ?
C26 C11 C12 C13 -0.2(6) . . . . ?
C10 C11 C12 C13 143.9(4) . . . . ?
C26 C11 C12 C3 -145.6(4) . . . . ?
C10 C11 C12 C3 -1.5(5) . . . . ?
C4 C3 C12 C13 -2.6(6) . . . . ?
C2 C3 C12 C13 -154.9(4) . . . . ?
C4 C3 C12 C11 142.5(4) . . . . ?
C2 C3 C12 C11 -9.8(5) . . . . ?
C11 C12 C13 C14 -139.3(4) . . . . ?
C3 C12 C13 C14 1.5(6) . . . . ?
C11 C12 C13 C28 -0.2(6) . . . . ?
C3 C12 C13 C28 140.6(4) . . . . ?
C12 C13 C14 C15 0.7(6) . . . . ?
C28 C13 C14 C15 -142.5(4) . . . . ?
C12 C13 C14 C30 141.8(4) . . . . ?
C28 C13 C14 C30 -1.4(5) . . . . ?
C13 C14 C15 C4 -1.8(6) . . . . ?
C30 C14 C15 C4 -138.3(4) . . . . ?
C13 C14 C15 C16 136.5(4) . . . . ?
C30 C14 C15 C16 0.0(6) . . . . ?
C3 C4 C15 C14 0.7(6) . . . . ?
C5 C4 C15 C14 143.0(4) . . . . ?
C3 C4 C15 C16 -141.8(4) . . . . ?
C5 C4 C15 C16 0.5(5) . . . . ?
C14 C15 C16 C32 1.3(6) . . . . ?
C4 C15 C16 C32 144.2(4) . . . . ?
C14 C15 C16 C17 -143.7(4) . . . . ?
C4 C15 C16 C17 -0.9(5) . . . . ?
C6 C5 C17 C18 0.0(6) . . . . ?
C4 C5 C17 C18 -144.2(4) . . . . ?
C6 C5 C17 C16 143.6(4) . . . . ?
C4 C5 C17 C16 -0.6(5) . . . . ?
C32 C16 C17 C18 0.5(6) . . . . ?
C15 C16 C17 C18 145.2(4) . . . . ?
C32 C16 C17 C5 -143.9(4) . . . . ?
C15 C16 C17 C5 0.9(5) . . . . ?
C5 C17 C18 C19 1.7(6) . . . . ?
C16 C17 C18 C19 -138.1(4) . . . . ?
C5 C17 C18 C34 138.4(4) . . . . ?
C16 C17 C18 C34 -1.3(6) . . . . ?
C17 C18 C19 C20 -0.8(6) . . . . ?
C34 C18 C19 C20 -142.2(4) . . . . ?
C17 C18 C19 C36 141.3(4) . . . . ?
C34 C18 C19 C36 0.0(5) . . . . ?
C18 C19 C20 C6 -1.6(6) . . . . ?
C36 C19 C20 C6 -139.0(4) . . . . ?
C18 C19 C20 C21 138.3(4) . . . . ?
C36 C19 C20 C21 0.9(6) . . . . ?
C5 C6 C20 C19 3.3(6) . . . . ?
C1 C6 C20 C19 155.7(4) . . . . ?
C5 C6 C20 C21 -140.6(4) . . . . ?
C1 C6 C20 C21 11.8(5) . . . . ?
C8 C7 C21 C38 -1.4(6) . . . . ?
C1 C7 C21 C38 -155.8(4) . . . . ?
C8 C7 C21 C20 142.2(4) . . . . ?
C1 C7 C21 C20 -12.2(5) . . . . ?
C19 C20 C21 C38 -0.1(6) . . . . ?
C6 C20 C21 C38 144.6(4) . . . . ?
C19 C20 C21 C7 -144.5(4) . . . . ?
C6 C20 C21 C7 0.2(5) . . . . ?
C7 C8 C22 C39 -0.2(7) . . . . ?
C9 C8 C22 C39 143.6(4) . . . . ?
C7 C8 C22 C23 -143.2(4) . . . . ?
C9 C8 C22 C23 0.6(5) . . . . ?
C39 C22 C23 C42 0.1(6) . . . . ?
C8 C22 C23 C42 143.7(4) . . . . ?
C39 C22 C23 C24 -144.0(4) . . . . ?
C8 C22 C23 C24 -0.4(5) . . . . ?
C10 C9 C24 C25 -0.4(6) . . . . ?
C8 C9 C24 C25 -143.1(4) . . . . ?
C10 C9 C24 C23 142.9(4) . . . . ?
C8 C9 C24 C23 0.2(5) . . . . ?
C42 C23 C24 C25 0.4(6) . . . . ?
C22 C23 C24 C25 144.2(4) . . . . ?
C42 C23 C24 C9 -143.7(4) . . . . ?
C22 C23 C24 C9 0.1(5) . . . . ?
C9 C24 C25 C26 0.7(6) . . . . ?
C23 C24 C25 C26 -138.7(4) . . . . ?
C9 C24 C25 C44 137.7(4) . . . . ?
C23 C24 C25 C44 -1.7(6) . . . . ?
C10 C11 C26 C25 -1.7(6) . . . . ?
C12 C11 C26 C25 138.2(4) . . . . ?
C10 C11 C26 C27 -139.2(4) . . . . ?
C12 C11 C26 C27 0.7(6) . . . . ?
C24 C25 C26 C11 0.4(6) . . . . ?
C44 C25 C26 C11 -140.8(4) . . . . ?
C24 C25 C26 C27 142.1(4) . . . . ?
C44 C25 C26 C27 0.9(5) . . . . ?
C11 C26 C27 C28 -0.7(6) . . . . ?
C25 C26 C27 C28 -142.8(4) . . . . ?
C11 C26 C27 C45 141.8(4) . . . . ?
C25 C26 C27 C45 -0.4(4) . . . . ?
C45 C27 C28 C13 -137.0(4) . . . . ?
C26 C27 C28 C13 0.3(6) . . . . ?
C45 C27 C28 C29 1.4(6) . . . . ?
C26 C27 C28 C29 138.8(4) . . . . ?
C12 C13 C28 C27 0.1(6) . . . . ?
C14 C13 C28 C27 143.2(4) . . . . ?
C12 C13 C28 C29 -142.6(4) . . . . ?
C14 C13 C28 C29 0.5(5) . . . . ?
C27 C28 C29 C47 -2.2(6) . . . . ?
C13 C28 C29 C47 140.8(4) . . . . ?
C27 C28 C29 C30 -142.4(4) . . . . ?
C13 C28 C29 C30 0.6(5) . . . . ?
C15 C14 C30 C31 -0.8(6) . . . . ?
C13 C14 C30 C31 -141.5(4) . . . . ?
C15 C14 C30 C29 142.5(4) . . . . ?
C13 C14 C30 C29 1.8(5) . . . . ?
C47 C29 C30 C31 1.9(6) . . . . ?
C28 C29 C30 C31 142.3(4) . . . . ?
C47 C29 C30 C14 -141.9(4) . . . . ?
C28 C29 C30 C14 -1.5(5) . . . . ?
C14 C30 C31 C32 0.4(6) . . . . ?
C29 C30 C31 C32 -138.9(4) . . . . ?
C14 C30 C31 C49 137.7(4) . . . . ?
C29 C30 C31 C49 -1.5(6) . . . . ?
C17 C16 C32 C31 138.8(4) . . . . ?
C15 C16 C32 C31 -1.7(6) . . . . ?
C17 C16 C32 C33 0.8(6) . . . . ?
C15 C16 C32 C33 -139.7(4) . . . . ?
C30 C31 C32 C16 0.9(6) . . . . ?
C49 C31 C32 C16 -141.4(4) . . . . ?
C30 C31 C32 C33 142.7(4) . . . . ?
C49 C31 C32 C33 0.4(5) . . . . ?
C16 C32 C33 C34 -1.2(6) . . . . ?
C31 C32 C33 C34 -143.4(4) . . . . ?
C16 C32 C33 C50 141.8(4) . . . . ?
C31 C32 C33 C50 -0.4(5) . . . . ?
C50 C33 C34 C35 -1.4(6) . . . . ?
C32 C33 C34 C35 137.2(4) . . . . ?
C50 C33 C34 C18 -138.2(4) . . . . ?
C32 C33 C34 C18 0.4(6) . . . . ?
C17 C18 C34 C33 0.9(6) . . . . ?
C19 C18 C34 C33 141.6(4) . . . . ?
C17 C18 C34 C35 -140.9(4) . . . . ?
C19 C18 C34 C35 -0.2(5) . . . . ?
C33 C34 C35 C52 1.5(6) . . . . ?
C18 C34 C35 C52 142.8(4) . . . . ?
C33 C34 C35 C36 -141.0(4) . . . . ?
C18 C34 C35 C36 0.4(5) . . . . ?
C52 C35 C36 C37 0.9(7) . . . . ?
C34 C35 C36 C37 142.8(4) . . . . ?
C52 C35 C36 C19 -142.3(4) . . . . ?
C34 C35 C36 C19 -0.4(5) . . . . ?
C20 C19 C36 C37 -1.9(6) . . . . ?
C18 C19 C36 C37 -143.8(4) . . . . ?
C20 C19 C36 C35 142.2(4) . . . . ?
C18 C19 C36 C35 0.3(5) . . . . ?
C35 C36 C37 C38 -137.0(4) . . . . ?
C19 C36 C37 C38 2.0(6) . . . . ?
C35 C36 C37 C54 -0.3(6) . . . . ?
C19 C36 C37 C54 138.7(4) . . . . ?
C7 C21 C38 C37 139.6(4) . . . . ?
C20 C21 C38 C37 0.2(6) . . . . ?
C7 C21 C38 C39 0.0(6) . . . . ?
C20 C21 C38 C39 -139.4(4) . . . . ?
C36 C37 C38 C21 -1.2(6) . . . . ?
C54 C37 C38 C21 -142.1(4) . . . . ?
C36 C37 C38 C39 141.8(4) . . . . ?
C54 C37 C38 C39 0.9(5) . . . . ?
C8 C22 C39 C38 -1.2(6) . . . . ?
C23 C22 C39 C38 137.8(4) . . . . ?
C8 C22 C39 C40 -138.2(4) . . . . ?
C23 C22 C39 C40 0.8(6) . . . . ?
C21 C38 C39 C22 1.3(6) . . . . ?
C37 C38 C39 C22 -142.5(4) . . . . ?
C21 C38 C39 C40 143.1(4) . . . . ?
C37 C38 C39 C40 -0.7(5) . . . . ?
C22 C39 C40 C41 -0.8(6) . . . . ?
C38 C39 C40 C41 -142.2(4) . . . . ?
C22 C39 C40 C54 141.6(4) . . . . ?
C38 C39 C40 C54 0.2(5) . . . . ?
C39 C40 C41 C42 0.0(6) . . . . ?
C54 C40 C41 C42 -137.9(4) . . . . ?
C39 C40 C41 C56 137.6(4) . . . . ?
C54 C40 C41 C56 -0.3(6) . . . . ?
C24 C23 C42 C41 138.4(4) . . . . ?
C22 C23 C42 C41 -1.0(6) . . . . ?
C24 C23 C42 C43 1.2(6) . . . . ?
C22 C23 C42 C43 -138.2(4) . . . . ?
C40 C41 C42 C23 0.9(6) . . . . ?
C56 C41 C42 C23 -141.2(4) . . . . ?
C40 C41 C42 C43 142.4(4) . . . . ?
C56 C41 C42 C43 0.4(5) . . . . ?
C23 C42 C43 C44 -1.5(6) . . . . ?
C41 C42 C43 C44 -143.0(4) . . . . ?
C23 C42 C43 C57 141.5(4) . . . . ?
C41 C42 C43 C57 -0.1(5) . . . . ?
C57 C43 C44 C25 -138.3(4) . . . . ?
C42 C43 C44 C25 0.2(6) . . . . ?
C57 C43 C44 C45 0.5(6) . . . . ?
C42 C43 C44 C45 139.1(4) . . . . ?
C24 C25 C44 C43 1.4(6) . . . . ?
C26 C25 C44 C43 142.0(4) . . . . ?
C24 C25 C44 C45 -141.7(4) . . . . ?
C26 C25 C44 C45 -1.2(5) . . . . ?
C43 C44 C45 C46 -1.2(6) . . . . ?
C25 C44 C45 C46 142.5(4) . . . . ?
C43 C44 C45 C27 -142.7(4) . . . . ?
C25 C44 C45 C27 0.9(5) . . . . ?
C28 C27 C45 C46 0.2(6) . . . . ?
C26 C27 C45 C46 -141.9(4) . . . . ?
C28 C27 C45 C44 141.8(4) . . . . ?
C26 C27 C45 C44 -0.3(5) . . . . ?
C44 C45 C46 C58 1.1(6) . . . . ?
C27 C45 C46 C58 138.4(4) . . . . ?
C44 C45 C46 C47 -138.4(4) . . . . ?
C27 C45 C46 C47 -1.1(6) . . . . ?
C30 C29 C47 C48 -1.8(7) . . . . ?
C28 C29 C47 C48 -137.0(5) . . . . ?
C30 C29 C47 C46 136.6(5) . . . . ?
C28 C29 C47 C46 1.3(6) . . . . ?
C45 C46 C47 C29 0.3(6) . . . . ?
C58 C46 C47 C29 -143.4(4) . . . . ?
C45 C46 C47 C48 143.6(4) . . . . ?
C58 C46 C47 C48 -0.2(5) . . . . ?
C29 C47 C48 C49 1.3(7) . . . . ?
C46 C47 C48 C49 -141.7(4) . . . . ?
C29 C47 C48 C59 143.0(4) . . . . ?
C46 C47 C48 C59 0.0(5) . . . . ?
C47 C48 C49 C50 137.4(5) . . . . ?
C59 C48 C49 C50 0.1(6) . . . . ?
C47 C48 C49 C31 -0.9(6) . . . . ?
C59 C48 C49 C31 -138.2(4) . . . . ?
C30 C31 C49 C48 1.0(6) . . . . ?
C32 C31 C49 C48 142.9(4) . . . . ?
C30 C31 C49 C50 -142.2(4) . . . . ?
C32 C31 C49 C50 -0.3(5) . . . . ?
C34 C33 C50 C51 1.6(7) . . . . ?
C32 C33 C50 C51 -141.9(4) . . . . ?
C34 C33 C50 C49 143.8(4) . . . . ?
C32 C33 C50 C49 0.2(5) . . . . ?
C48 C49 C50 C51 0.1(7) . . . . ?
C31 C49 C50 C51 142.6(4) . . . . ?
C48 C49 C50 C33 -142.4(4) . . . . ?
C31 C49 C50 C33 0.1(5) . . . . ?
C33 C50 C51 C52 -1.9(7) . . . . ?
C49 C50 C51 C52 -140.2(4) . . . . ?
C33 C50 C51 C60 139.0(4) . . . . ?
C49 C50 C51 C60 0.8(6) . . . . ?
C36 C35 C52 C51 136.4(5) . . . . ?
C34 C35 C52 C51 -1.8(6) . . . . ?
C36 C35 C52 C53 -0.6(7) . . . . ?
C34 C35 C52 C53 -138.8(4) . . . . ?
C50 C51 C52 C35 2.1(7) . . . . ?
C60 C51 C52 C35 -142.4(4) . . . . ?
C50 C51 C52 C53 143.6(4) . . . . ?
C60 C51 C52 C53 -0.9(5) . . . . ?
C35 C52 C53 C54 -0.2(6) . . . . ?
C51 C52 C53 C54 -142.4(4) . . . . ?
C35 C52 C53 C55 142.8(4) . . . . ?
C51 C52 C53 C55 0.5(5) . . . . ?
C55 C53 C54 C37 -137.1(5) . . . . ?
C52 C53 C54 C37 0.8(6) . . . . ?
C55 C53 C54 C40 0.5(6) . . . . ?
C52 C53 C54 C40 138.4(4) . . . . ?
C36 C37 C54 C53 -0.5(6) . . . . ?
C38 C37 C54 C53 141.2(4) . . . . ?
C36 C37 C54 C40 -142.4(4) . . . . ?
C38 C37 C54 C40 -0.7(5) . . . . ?
C41 C40 C54 C53 0.1(6) . . . . ?
C39 C40 C54 C53 -142.4(4) . . . . ?
C41 C40 C54 C37 142.8(4) . . . . ?
C39 C40 C54 C37 0.3(5) . . . . ?
C54 C53 C55 C56 -0.9(7) . . . . ?
C52 C53 C55 C56 -143.0(4) . . . . ?
C54 C53 C55 C60 142.1(4) . . . . ?
C52 C53 C55 C60 0.0(5) . . . . ?
C53 C55 C56 C57 138.9(4) . . . . ?
C60 C55 C56 C57 -0.4(6) . . . . ?
C53 C55 C56 C41 0.6(6) . . . . ?
C60 C55 C56 C41 -138.7(4) . . . . ?
C40 C41 C56 C55 0.0(6) . . . . ?
C42 C41 C56 C55 142.3(4) . . . . ?
C40 C41 C56 C57 -142.9(4) . . . . ?
C42 C41 C56 C57 -0.5(5) . . . . ?
C44 C43 C57 C58 0.2(6) . . . . ?
C42 C43 C57 C58 -142.5(4) . . . . ?
C44 C43 C57 C56 142.4(4) . . . . ?
C42 C43 C57 C56 -0.3(5) . . . . ?
C55 C56 C57 C58 0.2(6) . . . . ?
C41 C56 C57 C58 143.0(4) . . . . ?
C55 C56 C57 C43 -142.4(4) . . . . ?
C41 C56 C57 C43 0.5(5) . . . . ?
C43 C57 C58 C59 138.1(4) . . . . ?
C56 C57 C58 C59 0.0(6) . . . . ?
C43 C57 C58 C46 -0.2(6) . . . . ?
C56 C57 C58 C46 -138.3(4) . . . . ?
C45 C46 C58 C57 -0.4(6) . . . . ?
C47 C46 C58 C57 143.1(4) . . . . ?
C45 C46 C58 C59 -143.3(4) . . . . ?
C47 C46 C58 C59 0.2(5) . . . . ?
C57 C58 C59 C60 0.1(6) . . . . ?
C46 C58 C59 C60 142.7(4) . . . . ?
C57 C58 C59 C48 -142.9(4) . . . . ?
C46 C58 C59 C48 -0.2(5) . . . . ?
C49 C48 C59 C60 -1.3(6) . . . . ?
C47 C48 C59 C60 -143.3(4) . . . . ?
C49 C48 C59 C58 142.2(4) . . . . ?
C47 C48 C59 C58 0.1(5) . . . . ?
C58 C59 C60 C51 -136.9(4) . . . . ?
C48 C59 C60 C51 2.2(6) . . . . ?
C58 C59 C60 C55 -0.4(6) . . . . ?
C48 C59 C60 C55 138.8(4) . . . . ?
C50 C51 C60 C59 -2.0(6) . . . . ?
C52 C51 C60 C59 142.6(4) . . . . ?
C50 C51 C60 C55 -143.7(4) . . . . ?
C52 C51 C60 C55 0.9(5) . . . . ?
C56 C55 C60 C59 0.5(6) . . . . ?
C53 C55 C60 C59 -142.7(4) . . . . ?
C56 C55 C60 C51 142.7(4) . . . . ?
C53 C55 C60 C51 -0.5(5) . . . . ?
C7 C1 C61 C62 -174.7(4) . . . . ?
C6 C1 C61 C62 77.1(5) . . . . ?
C2 C1 C61 C62 -49.1(5) . . . . ?
C1 C61 C62 C64 101.3(5) . . . . ?
C1 C61 C62 C63 -77.9(5) . . . . ?
C64 C62 C63 C67 -1.1(7) . . . . ?
C61 C62 C63 C67 178.1(4) . . . . ?
C63 C62 C64 C65 0.7(7) . . . . ?
C61 C62 C64 C65 -178.5(4) . . . . ?
C62 C64 C65 C66 0.0(7) . . . . ?
C64 C65 C66 C67 -0.3(7) . . . . ?
C65 C66 C67 C63 -0.1(8) . . . . ?
C62 C63 C67 C66 0.9(8) . . . . ?

loop_
_platon_squeeze_void_nr
_platon_squeeze_void_average_x
_platon_squeeze_void_average_y
_platon_squeeze_void_average_z
_platon_squeeze_void_volume
_platon_squeeze_void_count_electrons
1 0.000 0.000 0.500 204.9 6.2
2 0.249 -0.025 0.248 24.2 -0.4
3 0.751 0.025 0.752 24.2 -0.4
4 0.000 0.500 1.000 204.9 6.2
5 0.751 0.475 0.252 24.2 -0.4
6 0.249 0.525 0.748 24.2 -0.4

loop_
_cod_related_entry_id
_cod_related_entry_database
_cod_related_entry_code
1 ChemSpider 17305854
